data_4106928
loop_
_publ_author_name
'Li-Tao Shen'
'Li-Hui Sun'
'Song Ye'

_publ_section_title
;
 Highly Enantioselective \g-Amination of \a,\b-Unsaturated Acyl Chlorides
 with Azodicarboxylates: Efficient Synthesis of Chiral \g-Amino Acid
 Derivatives
;
_journal_name_full 'Journal of the American Chemical Society'
_journal_page_first 15894
_journal_page_last 15897
_journal_paper_doi 10.1021/ja206819y
_journal_volume 133
_journal_year 2011
_chemical_absolute_configuration ad
_chemical_formula_moiety 'C16 H24 N2 O5 S'
_chemical_formula_sum 'C16 H24 N2 O5 S'
_chemical_formula_weight 356.43
_chemical_name_systematic
; 
 ? 
;
_space_group_IT_number 19
_symmetry_cell_setting orthorhombic
_symmetry_space_group_name_Hall 'P 2ac 2ab'
_symmetry_space_group_name_H-M 'P 21 21 21'
_atom_sites_solution_hydrogens geom
_atom_sites_solution_primary direct
_atom_sites_solution_secondary difmap
_audit_creation_method SHELXL-97
_cell_angle_alpha 90.00
_cell_angle_beta 90.00
_cell_angle_gamma 90.00
_cell_formula_units_Z 4
_cell_length_a 5.886(3)
_cell_length_b 10.628(5)
_cell_length_c 29.381(12)
_cell_measurement_reflns_used 5020
_cell_measurement_temperature 173(2)
_cell_measurement_theta_max 26.33
_cell_measurement_theta_min 1.39
_cell_volume 1838.0(15)
_computing_cell_refinement 'CrystalClear (Rigaku Inc., 2007)'
_computing_data_collection 'CrystalClear (Rigaku Inc., 2007)'
_computing_data_reduction 'CrystalClear (Rigaku Inc., 2007)'
_computing_molecular_graphics 'XP in Siemens SHELXTL (Sheldrick, 1994)'
_computing_publication_material 'SHELX97 (Sheldrick, 1997)'
_computing_structure_refinement 'SHELXL-97 (Sheldrick, 1997)'
_computing_structure_solution 'SHELXS-97 (Sheldrick, 1990)'
_diffrn_ambient_temperature 173(2)
_diffrn_measured_fraction_theta_full 0.991
_diffrn_measured_fraction_theta_max 0.991
_diffrn_measurement_device_type 'MM007-HF CCD(Saturn 724+)'
_diffrn_measurement_method '\w scans at fixed \c = 45\%'
_diffrn_radiation_monochromator Confocal
_diffrn_radiation_source 'rotating anode'
_diffrn_radiation_type MoK\a
_diffrn_radiation_wavelength 0.71073
_diffrn_reflns_av_R_equivalents 0.0405
_diffrn_reflns_av_sigmaI/netI 0.0425
_diffrn_reflns_limit_h_max 6
_diffrn_reflns_limit_h_min -7
_diffrn_reflns_limit_k_max 13
_diffrn_reflns_limit_k_min -13
_diffrn_reflns_limit_l_max 35
_diffrn_reflns_limit_l_min -36
_diffrn_reflns_number 10456
_diffrn_reflns_theta_full 26.36
_diffrn_reflns_theta_max 26.36
_diffrn_reflns_theta_min 2.04
_exptl_absorpt_coefficient_mu 0.203
_exptl_absorpt_correction_T_max 0.9859
_exptl_absorpt_correction_T_min 0.9379
_exptl_absorpt_correction_type multi-scan
_exptl_absorpt_process_details 'CrystalClear (Rigaku Inc., 2007)'
_exptl_crystal_colour colorless
_exptl_crystal_density_diffrn 1.288
_exptl_crystal_description plate
_exptl_crystal_F_000 760
_exptl_crystal_size_max 0.32
_exptl_crystal_size_mid 0.21
_exptl_crystal_size_min 0.07
_refine_diff_density_max 0.242
_refine_diff_density_min -0.180
_refine_diff_density_rms 0.044
_refine_ls_abs_structure_details 'Flack H D (1983), Acta Cryst. A39, 876-881'
_refine_ls_abs_structure_Flack 0.18(9)
_refine_ls_extinction_method none
_refine_ls_goodness_of_fit_ref 1.099
_refine_ls_hydrogen_treatment constr
_refine_ls_matrix_type full
_refine_ls_number_parameters 233
_refine_ls_number_reflns 3653
_refine_ls_number_restraints 8
_refine_ls_restrained_S_all 1.098
_refine_ls_R_factor_all 0.0490
_refine_ls_R_factor_gt 0.0457
_refine_ls_shift/su_max 0.000
_refine_ls_shift/su_mean 0.000
_refine_ls_structure_factor_coef Fsqd
_refine_ls_weighting_details 'calc w=1/[\s^2^(Fo^2^)+(0.0409P)^2^+0.4298P] where P=(Fo^2^+2Fc^2^)/3'
_refine_ls_weighting_scheme calc
_refine_ls_wR_factor_gt 0.1001
_refine_ls_wR_factor_ref 0.1027
_reflns_number_gt 3466
_reflns_number_total 3653
_reflns_threshold_expression >2sigma(I)
_cod_data_source_file ja206819y_si_002.cif
_cod_data_source_block mx1063-a
_cod_original_cell_volume 1837.9(14)
_cod_database_code 4106928

loop_
_symmetry_equiv_pos_as_xyz
'x, y, z'
'-x+1/2, -y, z+1/2'
'-x, y+1/2, -z+1/2'
'x+1/2, -y+1/2, -z'

loop_
_atom_site_label
_atom_site_type_symbol
_atom_site_fract_x
_atom_site_fract_y
_atom_site_fract_z
_atom_site_U_iso_or_equiv
_atom_site_adp_type
_atom_site_occupancy
_atom_site_symmetry_multiplicity
_atom_site_calc_flag
_atom_site_refinement_flags
_atom_site_disorder_assembly
_atom_site_disorder_group
S1 S 0.12918(11) 0.78786(7) 0.22258(2) 0.04229(18) Uani 1 1 d D . .
O1 O -0.5468(3) 1.09932(15) 0.18761(6) 0.0440(5) Uani 1 1 d . . .
O2 O -0.0984(3) 0.89219(14) 0.10522(6) 0.0387(4) Uani 1 1 d . A .
O3 O -0.2408(3) 1.08682(13) 0.11865(5) 0.0368(4) Uani 1 1 d . A .
O4 O -0.3328(3) 0.59661(13) 0.16297(5) 0.0361(4) Uani 1 1 d . . .
O5 O -0.5057(3) 0.74505(13) 0.11909(5) 0.0293(4) Uani 1 1 d . . .
N1 N -0.3346(4) 0.92722(15) 0.16523(6) 0.0305(5) Uani 1 1 d . A .
N2 N -0.2958(4) 0.80291(16) 0.17873(6) 0.0306(5) Uani 1 1 d . . .
C1 C 0.1350(14) 0.8383(15) 0.2827(2) 0.046(2) Uani 0.50(2) 1 d PDU A 1
H1A H 0.2075 0.7728 0.3017 0.055 Uiso 0.50(2) 1 calc PR A 1
H1B H 0.2235 0.9171 0.2858 0.055 Uiso 0.50(2) 1 calc PR A 1
C1' C 0.0975(19) 0.7830(15) 0.2847(2) 0.051(3) Uani 0.50(2) 1 d PDU A 2
H1'1 H 0.0787 0.6949 0.2949 0.062 Uiso 0.50(2) 1 calc PR A 2
H1'2 H 0.2350 0.8181 0.2994 0.062 Uiso 0.50(2) 1 calc PR A 2
C2 C -0.1083(5) 0.8595(3) 0.29796(8) 0.0424(6) Uani 1 1 d D . .
H2A H -0.1644 0.7857 0.3152 0.051 Uiso 1 1 calc R A 1
H2B H -0.1181 0.9347 0.3178 0.051 Uiso 1 1 calc R A 1
C3 C -0.2467(4) 0.8782(2) 0.25560(7) 0.0330(5) Uani 1 1 d . A .
C4 C -0.1847(4) 0.7811(2) 0.22127(7) 0.0297(5) Uani 1 1 d . A .
H4 H -0.2336 0.6970 0.2330 0.036 Uiso 1 1 calc R . .
C5 C -0.3816(5) 0.9742(2) 0.24533(8) 0.0368(6) Uani 1 1 d . . .
H5 H -0.4421 1.0238 0.2693 0.044 Uiso 1 1 calc R A .
C6 C -0.4405(4) 1.0063(2) 0.19843(8) 0.0341(6) Uani 1 1 d . A .
C7 C -0.2107(4) 0.9645(2) 0.12670(8) 0.0318(5) Uani 1 1 d . . .
C8 C -0.1319(5) 1.1437(2) 0.07818(8) 0.0356(6) Uani 1 1 d . . .
C9 C 0.1231(5) 1.1340(3) 0.08100(11) 0.0527(7) Uani 1 1 d . A .
H9A H 0.1691 1.0462 0.0767 0.079 Uiso 1 1 calc R . .
H9B H 0.1742 1.1631 0.1109 0.079 Uiso 1 1 calc R . .
H9C H 0.1919 1.1863 0.0572 0.079 Uiso 1 1 calc R . .
C10 C -0.2282(6) 1.0841(2) 0.03531(9) 0.0465(7) Uani 1 1 d . A .
H10A H -0.1812 0.9958 0.0337 0.070 Uiso 1 1 calc R . .
H10B H -0.1711 1.1291 0.0085 0.070 Uiso 1 1 calc R . .
H10C H -0.3945 1.0889 0.0360 0.070 Uiso 1 1 calc R . .
C11 C -0.2087(5) 1.2798(2) 0.08196(9) 0.0478(7) Uani 1 1 d . A .
H11B H -0.1498 1.3277 0.0560 0.072 Uiso 1 1 calc R . .
H11A H -0.1506 1.3161 0.1103 0.072 Uiso 1 1 calc R . .
H11C H -0.3750 1.2833 0.0820 0.072 Uiso 1 1 calc R . .
C12 C -0.3781(4) 0.70447(19) 0.15336(7) 0.0269(5) Uani 1 1 d . A .
C13 C -0.5640(4) 0.65872(19) 0.08121(7) 0.0285(5) Uani 1 1 d . . .
C14 C -0.7260(5) 0.5586(2) 0.09811(9) 0.0445(7) Uani 1 1 d . . .
H14A H -0.7852 0.5108 0.0722 0.067 Uiso 1 1 calc R . .
H14B H -0.8523 0.5985 0.1143 0.067 Uiso 1 1 calc R . .
H14C H -0.6454 0.5016 0.1188 0.067 Uiso 1 1 calc R . .
C15 C -0.3479(4) 0.6061(2) 0.06127(8) 0.0343(6) Uani 1 1 d . . .
H15B H -0.2800 0.5464 0.0828 0.051 Uiso 1 1 calc R . .
H15A H -0.2409 0.6749 0.0554 0.051 Uiso 1 1 calc R . .
H15C H -0.3823 0.5627 0.0327 0.051 Uiso 1 1 calc R . .
C16 C -0.6798(4) 0.7472(2) 0.04796(8) 0.0376(6) Uani 1 1 d . . .
H16B H -0.5715 0.8115 0.0380 0.056 Uiso 1 1 calc R . .
H16A H -0.8094 0.7877 0.0629 0.056 Uiso 1 1 calc R . .
H16C H -0.7333 0.6993 0.0215 0.056 Uiso 1 1 calc R . .

loop_
_atom_site_aniso_label
_atom_site_aniso_U_11
_atom_site_aniso_U_22
_atom_site_aniso_U_33
_atom_site_aniso_U_23
_atom_site_aniso_U_13
_atom_site_aniso_U_12
S1 0.0339(3) 0.0580(4) 0.0350(3) 0.0002(3) 0.0016(3) 0.0074(3)
O1 0.0498(12) 0.0357(9) 0.0466(11) -0.0007(8) 0.0051(9) 0.0118(8)
O2 0.0453(11) 0.0280(8) 0.0428(10) -0.0009(7) 0.0132(9) 0.0069(8)
O3 0.0547(11) 0.0222(7) 0.0335(9) 0.0021(6) 0.0106(8) 0.0052(7)
O4 0.0528(12) 0.0260(8) 0.0295(8) 0.0020(6) -0.0043(8) 0.0008(8)
O5 0.0350(9) 0.0288(7) 0.0242(8) -0.0040(6) -0.0056(7) 0.0049(7)
N1 0.0434(13) 0.0201(8) 0.0280(10) 0.0015(7) 0.0021(10) 0.0017(8)
N2 0.0436(13) 0.0246(8) 0.0236(9) 0.0004(7) -0.0047(9) 0.0001(9)
C1 0.035(4) 0.067(6) 0.035(3) -0.007(3) -0.003(3) -0.008(4)
C1' 0.036(4) 0.080(6) 0.038(3) 0.013(4) -0.009(3) -0.003(4)
C2 0.0510(17) 0.0480(14) 0.0283(13) -0.0039(11) -0.0063(13) -0.0013(13)
C3 0.0326(14) 0.0416(12) 0.0249(11) -0.0044(10) 0.0021(11) -0.0051(11)
C4 0.0364(13) 0.0300(10) 0.0227(11) 0.0028(9) -0.0013(10) -0.0004(10)
C5 0.0398(15) 0.0385(12) 0.0321(13) -0.0083(10) 0.0067(13) 0.0031(11)
C6 0.0312(14) 0.0358(12) 0.0352(13) -0.0027(10) 0.0034(11) -0.0017(10)
C7 0.0390(14) 0.0240(10) 0.0324(12) 0.0008(9) -0.0001(12) 0.0002(10)
C8 0.0445(15) 0.0303(11) 0.0320(12) 0.0046(10) 0.0050(12) -0.0020(11)
C9 0.0451(17) 0.0488(15) 0.0641(19) 0.0104(14) 0.0085(16) -0.0043(14)
C10 0.0607(19) 0.0433(14) 0.0356(13) 0.0005(11) 0.0033(14) -0.0010(13)
C11 0.070(2) 0.0276(11) 0.0455(15) 0.0073(11) 0.0071(14) 0.0015(13)
C12 0.0312(12) 0.0270(10) 0.0224(11) -0.0018(8) 0.0048(10) -0.0010(10)
C13 0.0310(13) 0.0306(10) 0.0240(11) -0.0040(9) -0.0023(10) -0.0001(9)
C14 0.0419(16) 0.0496(15) 0.0420(15) -0.0020(12) -0.0009(14) -0.0140(13)
C15 0.0396(15) 0.0323(11) 0.0310(12) -0.0038(9) 0.0010(11) 0.0049(11)
C16 0.0382(15) 0.0435(13) 0.0311(13) -0.0038(10) -0.0064(11) 0.0079(11)

loop_
_atom_type_symbol
_atom_type_description
_atom_type_scat_dispersion_real
_atom_type_scat_dispersion_imag
_atom_type_scat_source
C C 0.0033 0.0016 'International Tables Vol C Tables 4.2.6.8 and 6.1.1.4'
H H 0.0000 0.0000 'International Tables Vol C Tables 4.2.6.8 and 6.1.1.4'
N N 0.0061 0.0033 'International Tables Vol C Tables 4.2.6.8 and 6.1.1.4'
O O 0.0106 0.0060 'International Tables Vol C Tables 4.2.6.8 and 6.1.1.4'
S S 0.1246 0.1234 'International Tables Vol C Tables 4.2.6.8 and 6.1.1.4'

loop_
_geom_angle_atom_site_label_1
_geom_angle_atom_site_label_2
_geom_angle_atom_site_label_3
_geom_angle
C1' S1 C1 19.7(3)
C1' S1 C4 85.3(4)
C1 S1 C4 92.9(3)
C7 O3 C8 118.90(18)
C12 O5 C13 119.94(16)
N2 N1 C7 114.23(18)
N2 N1 C6 115.67(18)
C7 N1 C6 127.62(18)
C12 N2 N1 120.56(18)
C12 N2 C4 120.83(18)
N1 N2 C4 118.43(17)
C2 C1 S1 108.0(4)
C2 C1 H1A 110.1
S1 C1 H1A 110.1
C2 C1 H1B 110.1
S1 C1 H1B 110.1
H1A C1 H1B 108.4
C2 C1' S1 108.9(4)
C2 C1' H1'1 109.9
S1 C1' H1'1 109.9
C2 C1' H1'2 109.9
S1 C1' H1'2 109.9
H1'1 C1' H1'2 108.3
C3 C2 C1' 107.0(3)
C3 C2 C1 106.6(4)
C1' C2 C1 24.0(3)
C3 C2 H2A 110.4
C1' C2 H2A 88.5
C1 C2 H2A 110.4
C3 C2 H2B 110.4
C1' C2 H2B 129.3
C1 C2 H2B 110.4
H2A C2 H2B 108.6
C5 C3 C4 121.7(2)
C5 C3 C2 128.0(2)
C4 C3 C2 109.7(2)
N2 C4 C3 111.59(19)
N2 C4 S1 117.95(16)
C3 C4 S1 101.74(15)
N2 C4 H4 108.4
C3 C4 H4 108.4
S1 C4 H4 108.4
C3 C5 C6 122.4(2)
C3 C5 H5 118.8
C6 C5 H5 118.8
O1 C6 N1 121.7(2)
O1 C6 C5 124.1(2)
N1 C6 C5 113.7(2)
O2 C7 O3 127.4(2)
O2 C7 N1 122.18(19)
O3 C7 N1 110.43(19)
O3 C8 C9 111.0(2)
O3 C8 C11 101.62(19)
C9 C8 C11 111.0(2)
O3 C8 C10 109.51(19)
C9 C8 C10 112.9(2)
C11 C8 C10 110.3(2)
C8 C9 H9A 109.5
C8 C9 H9B 109.5
H9A C9 H9B 109.5
C8 C9 H9C 109.5
H9A C9 H9C 109.5
H9B C9 H9C 109.5
C8 C10 H10A 109.5
C8 C10 H10B 109.5
H10A C10 H10B 109.5
C8 C10 H10C 109.5
H10A C10 H10C 109.5
H10B C10 H10C 109.5
C8 C11 H11B 109.5
C8 C11 H11A 109.5
H11B C11 H11A 109.5
C8 C11 H11C 109.5
H11B C11 H11C 109.5
H11A C11 H11C 109.5
O4 C12 O5 127.5(2)
O4 C12 N2 121.2(2)
O5 C12 N2 111.32(18)
O5 C13 C15 109.02(18)
O5 C13 C14 109.55(18)
C15 C13 C14 113.46(19)
O5 C13 C16 101.78(16)
C15 C13 C16 111.02(19)
C14 C13 C16 111.3(2)
C13 C14 H14A 109.5
C13 C14 H14B 109.5
H14A C14 H14B 109.5
C13 C14 H14C 109.5
H14A C14 H14C 109.5
H14B C14 H14C 109.5
C13 C15 H15B 109.5
C13 C15 H15A 109.5
H15B C15 H15A 109.5
C13 C15 H15C 109.5
H15B C15 H15C 109.5
H15A C15 H15C 109.5
C13 C16 H16B 109.5
C13 C16 H16A 109.5
H16B C16 H16A 109.5
C13 C16 H16C 109.5
H16B C16 H16C 109.5
H16A C16 H16C 109.5

loop_
_geom_bond_atom_site_label_1
_geom_bond_atom_site_label_2
_geom_bond_distance
S1 C1' 1.834(6)
S1 C1 1.845(6)
S1 C4 1.849(2)
O1 C6 1.212(3)
O2 C7 1.194(3)
O3 C7 1.334(3)
O3 C8 1.480(3)
O4 C12 1.210(3)
O5 C12 1.328(3)
O5 C13 1.483(2)
N1 N2 1.398(2)
N1 C7 1.404(3)
N1 C6 1.431(3)
N2 C12 1.373(3)
N2 C4 1.429(3)
C1 C2 1.518(8)
C1 H1A 0.9900
C1 H1B 0.9900
C1' C2 1.510(8)
C1' H1'1 0.9900
C1' H1'2 0.9900
C2 C3 1.501(3)
C2 H2A 0.9900
C2 H2B 0.9900
C3 C5 1.327(3)
C3 C4 1.489(3)
C4 H4 1.0000
C5 C6 1.462(3)
C5 H5 0.9500
C8 C9 1.507(4)
C8 C11 1.519(3)
C8 C10 1.520(4)
C9 H9A 0.9800
C9 H9B 0.9800
C9 H9C 0.9800
C10 H10A 0.9800
C10 H10B 0.9800
C10 H10C 0.9800
C11 H11B 0.9800
C11 H11A 0.9800
C11 H11C 0.9800
C13 C15 1.508(3)
C13 C14 1.513(3)
C13 C16 1.517(3)
C14 H14A 0.9800
C14 H14B 0.9800
C14 H14C 0.9800
C15 H15B 0.9800
C15 H15A 0.9800
C15 H15C 0.9800
C16 H16B 0.9800
C16 H16A 0.9800
C16 H16C 0.9800

loop_
_geom_torsion_atom_site_label_1
_geom_torsion_atom_site_label_2
_geom_torsion_atom_site_label_3
_geom_torsion_atom_site_label_4
_geom_torsion
C7 N1 N2 C12 -71.6(3)
C6 N1 N2 C12 124.9(2)
C7 N1 N2 C4 113.4(2)
C6 N1 N2 C4 -50.2(3)
C1' S1 C1 C2 -72.7(12)
C4 S1 C1 C2 -5.1(9)
C1 S1 C1' C2 74.7(13)
C4 S1 C1' C2 -37.5(9)
S1 C1' C2 C3 16.4(10)
S1 C1' C2 C1 -76.4(9)
S1 C1 C2 C3 -20.6(9)
S1 C1 C2 C1' 73.9(9)
C1' C2 C3 C5 -150.3(7)
C1 C2 C3 C5 -125.2(7)
C1' C2 C3 C4 20.5(7)
C1 C2 C3 C4 45.6(7)
C12 N2 C4 C3 -141.1(2)
N1 N2 C4 C3 34.0(3)
C12 N2 C4 S1 101.7(2)
N1 N2 C4 S1 -83.3(2)
C5 C3 C4 N2 -2.7(3)
C2 C3 C4 N2 -174.2(2)
C5 C3 C4 S1 124.0(2)
C2 C3 C4 S1 -47.5(2)
C1' S1 C4 N2 169.6(5)
C1 S1 C4 N2 151.4(5)
C1' S1 C4 C3 47.2(5)
C1 S1 C4 C3 29.0(5)
C4 C3 C5 C6 -12.9(4)
C2 C3 C5 C6 156.9(3)
N2 N1 C6 O1 -156.2(2)
C7 N1 C6 O1 42.8(4)
N2 N1 C6 C5 31.8(3)
C7 N1 C6 C5 -129.1(3)
C3 C5 C6 O1 -173.4(3)
C3 C5 C6 N1 -1.6(4)
C8 O3 C7 O2 1.9(4)
C8 O3 C7 N1 -177.43(19)
N2 N1 C7 O2 6.4(3)
C6 N1 C7 O2 167.6(2)
N2 N1 C7 O3 -174.21(19)
C6 N1 C7 O3 -13.0(3)
C7 O3 C8 C9 -62.1(3)
C7 O3 C8 C11 179.9(2)
C7 O3 C8 C10 63.2(3)
C13 O5 C12 O4 -15.0(3)
C13 O5 C12 N2 164.88(18)
N1 N2 C12 O4 175.0(2)
C4 N2 C12 O4 -10.1(3)
N1 N2 C12 O5 -4.9(3)
C4 N2 C12 O5 170.0(2)
C12 O5 C13 C15 -55.4(2)
C12 O5 C13 C14 69.4(3)
C12 O5 C13 C16 -172.7(2)
